data_4319345
loop_
_publ_author_name
'Ulrike Fooken'
'Masood A. Khan'
'Rudolf. J. Wehmschulte'

_publ_contact_author_address
;       Department of Chemistry and Biochemistry
         University of Oklahoma
         620 Parrington Oval, Room 208
         Norman, OK 73019
;
_publ_contact_author_email rjwehmschulte@ou.edu
_publ_contact_author_fax '405 325 6111'
_publ_contact_author_name 'Rudolf J. Wehmschulte'
_publ_contact_author_phone '405 325 2388'
_publ_section_title
;
 Novel Aluminum Hydride Derivatives from the Reaction of H~3~Al.NMe~3~
 with the Cyclosilazanes [Me~2~SiNH]~3~ and [Me~2~SiNH]~4~
;
_journal_name_full 'Inorganic Chemistry'
_journal_page_first 1316
_journal_page_last 1322
_journal_paper_doi 10.1021/ic000636r
_journal_volume 40
_journal_year 2001
_chemical_formula_sum 'C18 H58 Al2 N8 Si6'
_chemical_formula_weight 609.22
_chemical_name_systematic
;
  ?
;
_space_group_IT_number 14
_symmetry_cell_setting monoclinic
_symmetry_space_group_name_Hall '-P 2yn'
_symmetry_space_group_name_H-M 'P 1 21/n 1'
_atom_sites_solution_hydrogens geom
_atom_sites_solution_primary direct
_atom_sites_solution_secondary difmap
_audit_creation_method SHELXL
_cell_angle_alpha 90.00
_cell_angle_beta 96.590(15)
_cell_angle_gamma 90.00
_cell_formula_units_Z 2
_cell_length_a 12.595(2)
_cell_length_b 8.7421(15)
_cell_length_c 16.023(3)
_cell_measurement_reflns_used 46
_cell_measurement_temperature 158(2)
_cell_measurement_theta_max 16.15
_cell_measurement_theta_min 3.70
_cell_volume 1752.6(5)
_computing_cell_refinement 'Siemens XSCANS'
_computing_data_collection 'Siemens XSCANS'
_computing_data_reduction 'Siemens SHELXTL'
_computing_molecular_graphics 'Siemens SHELXTL'
_computing_publication_material 'Siemens SHELXTL'
_computing_structure_refinement 'SHELXL-93 (Sheldrick, 1993)'
_computing_structure_solution 'SHELXS-86 (Sheldrick, 1990)'
_diffrn_ambient_temperature 158(2)
_diffrn_measurement_device 'Siemens P4'
_diffrn_measurement_method '2\q/\w scans'
_diffrn_radiation_monochromator graphite
_diffrn_radiation_source 'fine-focus sealed tube'
_diffrn_radiation_type MoK\a
_diffrn_radiation_wavelength 0.71073
_diffrn_reflns_av_R_equivalents 0.0276
_diffrn_reflns_av_sigmaI/netI 0.0587
_diffrn_reflns_limit_h_max 1
_diffrn_reflns_limit_h_min -14
_diffrn_reflns_limit_k_max 10
_diffrn_reflns_limit_k_min -10
_diffrn_reflns_limit_l_max 19
_diffrn_reflns_limit_l_min -18
_diffrn_reflns_number 3240
_diffrn_reflns_theta_max 25.00
_diffrn_reflns_theta_min 1.95
_diffrn_standards_decay_% 1.1
_diffrn_standards_interval_count 97
_diffrn_standards_number 3
_exptl_absorpt_coefficient_mu 0.310
_exptl_absorpt_correction_type none
_exptl_crystal_colour colourless
_exptl_crystal_density_diffrn 1.154
_exptl_crystal_description plate
_exptl_crystal_F_000 664
_exptl_crystal_size_max 0.42
_exptl_crystal_size_mid 0.32
_exptl_crystal_size_min 0.18
_refine_diff_density_max 0.472
_refine_diff_density_min -0.398
_refine_diff_density_rms 0.070
_refine_ls_extinction_method none
_refine_ls_goodness_of_fit_all 1.015
_refine_ls_goodness_of_fit_obs 1.027
_refine_ls_hydrogen_treatment mixed
_refine_ls_matrix_type full
_refine_ls_number_parameters 171
_refine_ls_number_reflns 3086
_refine_ls_number_restraints 0
_refine_ls_restrained_S_all 1.093
_refine_ls_restrained_S_obs 1.027
_refine_ls_R_factor_all 0.0629
_refine_ls_R_factor_obs 0.0426
_refine_ls_shift/esd_max 0.000
_refine_ls_shift/esd_mean 0.000
_refine_ls_structure_factor_coef Fsqd
_refine_ls_weighting_details 'w=1/[\s^2^(Fo^2^)+(0.0590P)^2^+0.8750P] where P=(Fo^2^+2Fc^2^)/3'
_refine_ls_weighting_scheme calc
_refine_ls_wR_factor_all 0.1256
_refine_ls_wR_factor_obs 0.1042
_reflns_number_observed 2438
_reflns_number_total 3090
_reflns_observed_criterion >2sigma(I)
_cod_data_source_file ic000636r_3.cif
_cod_data_source_block rw958a(COMPOUND3)
_cod_depositor_comments
;
The following automatic conversions were performed:

'_symmetry_cell_setting' value 'Monoclinic' changed to 'monoclinic'
according to the built-in table from CIF Core dictionary named
'cif_core.dic' version 2.4.1 from 2010-06-29.

Automatic conversion script
Id: cif_fix_values 1646 2011-03-28 12:23:43Z adriana 

The following automatic conversions were performed:

'_refine_ls_weighting_scheme' value 'calc
w=1/[\s^2^(Fo^2^)+(0.0590P)^2^+0.8750P] where P=(Fo^2^+2Fc^2^)/3' was
changed to 'calc'. New tag '_refine_ls_weighting_details' was
created. The value of the new tag was set to
'w=1/[\s^2^(Fo^2^)+(0.0590P)^2^+0.8750P] where P=(Fo^2^+2Fc^2^)/3'.

Automatic conversion script
Id: cif_fix_values 3143 2015-03-26 13:38:13Z robertas 
;
_cod_original_cell_volume 1752.5(5)
_cod_database_code 4319345

loop_
_symmetry_equiv_pos_as_xyz
'x, y, z'
'-x+1/2, y+1/2, -z+1/2'
'-x, -y, -z'
'x-1/2, -y-1/2, z-1/2'

loop_
_atom_site_aniso_label
_atom_site_aniso_U_11
_atom_site_aniso_U_22
_atom_site_aniso_U_33
_atom_site_aniso_U_23
_atom_site_aniso_U_13
_atom_site_aniso_U_12
Si1 0.0218(4) 0.0173(4) 0.0182(4) -0.0014(3) 0.0039(3) 0.0026(3)
Si2 0.0178(4) 0.0243(4) 0.0200(4) 0.0007(3) 0.0059(3) 0.0041(3)
Si3 0.0190(4) 0.0143(4) 0.0166(4) 0.0019(3) 0.0042(3) 0.0015(3)
Al1 0.0171(4) 0.0193(4) 0.0168(4) 0.0011(3) 0.0022(3) 0.0016(3)
N1 0.0226(13) 0.0278(14) 0.0203(13) -0.0050(11) 0.0073(11) 0.0032(11)
N2 0.0161(11) 0.0207(12) 0.0180(11) 0.0015(9) 0.0045(9) 0.0003(9)
N3 0.0175(11) 0.0191(12) 0.0161(11) -0.0010(9) 0.0032(9) 0.0012(9)
N4 0.0202(13) 0.0315(14) 0.0241(13) -0.0047(11) 0.0017(10) -0.0020(11)
C1 0.038(2) 0.034(2) 0.0199(15) -0.0037(13) 0.0035(13) 0.0085(14)
C2 0.034(2) 0.0184(15) 0.035(2) -0.0058(13) 0.0079(14) 0.0019(13)
C3 0.025(2) 0.054(2) 0.036(2) -0.006(2) 0.0134(14) -0.003(2)
C4 0.044(2) 0.038(2) 0.036(2) 0.004(2) 0.008(2) 0.023(2)
C5 0.030(2) 0.024(2) 0.0219(14) 0.0058(12) 0.0066(12) 0.0000(13)
C6 0.026(2) 0.0156(13) 0.0196(14) 0.0025(11) 0.0047(11) 0.0032(11)
C7 0.030(2) 0.042(2) 0.026(2) -0.0074(14) -0.0027(13) -0.0008(15)
C8 0.036(2) 0.031(2) 0.038(2) 0.0018(15) 0.0023(15) -0.0112(15)
C9 0.021(2) 0.055(2) 0.043(2) -0.013(2) 0.0094(14) -0.007(2)

loop_
_atom_site_label
_atom_site_type_symbol
_atom_site_fract_x
_atom_site_fract_y
_atom_site_fract_z
_atom_site_U_iso_or_equiv
_atom_site_thermal_displace_type
_atom_site_occupancy
_atom_site_calc_flag
_atom_site_refinement_flags
_atom_site_disorder_group
Si1 Si 0.48175(6) 0.16785(9) 0.19437(5) 0.0190(2) Uani 1 d . .
Si2 Si 0.26230(6) 0.08618(9) 0.08648(5) 0.0204(2) Uani 1 d . .
Si3 Si 0.44757(6) -0.10506(9) 0.09628(5) 0.0165(2) Uani 1 d . .
Al1 Al 0.66618(6) 0.02591(10) 0.08471(5) 0.0177(2) Uani 1 d . .
N1 N 0.3446(2) 0.1510(3) 0.1723(2) 0.0232(6) Uani 1 d . .
N2 N 0.3402(2) -0.0305(3) 0.03102(14) 0.0181(5) Uani 1 d . .
N3 N 0.5374(2) 0.0421(3) 0.12867(14) 0.0175(5) Uani 1 d . .
N4 N 0.7720(2) 0.1989(3) 0.1196(2) 0.0254(6) Uani 1 d . .
C1 C 0.5186(3) 0.1218(4) 0.3080(2) 0.0306(7) Uani 1 d . .
H1B H 0.4787(14) 0.1885(19) 0.3424(2) 0.046 Uiso 1 calc R .
H1C H 0.5955(4) 0.1382(26) 0.3229(4) 0.046 Uiso 1 calc R .
H1D H 0.5011(17) 0.0147(8) 0.3183(3) 0.046 Uiso 1 calc R .
C2 C 0.5125(3) 0.3756(3) 0.1833(2) 0.0288(7) Uani 1 d . .
H2A H 0.4653(12) 0.4365(4) 0.2148(12) 0.043 Uiso 1 calc R .
H2B H 0.5014(17) 0.4044(7) 0.1238(2) 0.043 Uiso 1 calc R .
H2C H 0.5871(6) 0.3950(6) 0.2055(13) 0.043 Uiso 1 calc R .
C3 C 0.1498(3) -0.0164(5) 0.1286(2) 0.0371(8) Uani 1 d . .
H3A H 0.0919(9) -0.0328(26) 0.0832(4) 0.056 Uiso 1 calc R .
H3B H 0.1234(14) 0.0453(14) 0.1730(11) 0.056 Uiso 1 calc R .
H3C H 0.1751(6) -0.1153(13) 0.1518(15) 0.056 Uiso 1 calc R .
C4 C 0.1995(3) 0.2515(4) 0.0262(2) 0.0390(8) Uani 1 d . .
H4A H 0.1478(15) 0.2139(4) -0.0196(10) 0.058 Uiso 1 calc R .
H4B H 0.2549(4) 0.3112(17) 0.0027(13) 0.058 Uiso 1 calc R .
H4C H 0.1628(17) 0.3165(16) 0.0637(4) 0.058 Uiso 1 calc R .
C5 C 0.4001(2) -0.2097(3) 0.1879(2) 0.0250(6) Uani 1 d . .
H5A H 0.4616(3) -0.2536(21) 0.2228(7) 0.038 Uiso 1 calc R .
H5B H 0.3511(13) -0.2918(16) 0.1670(2) 0.038 Uiso 1 calc R .
H5C H 0.3629(15) -0.1381(6) 0.2216(8) 0.038 Uiso 1 calc R .
C6 C 0.5178(2) -0.2625(3) 0.0458(2) 0.0204(6) Uani 1 d . .
H6A H 0.5781(10) -0.2990(15) 0.0848(5) 0.031 Uiso 1 calc R .
H6B H 0.5443(14) -0.2241(7) -0.0055(7) 0.031 Uiso 1 calc R .
H6C H 0.4679(5) -0.3470(10) 0.0315(11) 0.031 Uiso 1 calc R .
C7 C 0.7834(3) 0.2221(4) 0.2115(2) 0.0330(8) Uani 1 d . .
H7A H 0.8032(19) 0.1251(7) 0.2398(2) 0.050 Uiso 1 calc R .
H7B H 0.7154(6) 0.2581(26) 0.2285(3) 0.050 Uiso 1 calc R .
H7C H 0.8392(14) 0.2983(20) 0.2271(3) 0.050 Uiso 1 calc R .
C8 C 0.7465(3) 0.3451(4) 0.0757(2) 0.0352(8) Uani 1 d . .
H8A H 0.7401(20) 0.3284(7) 0.0149(2) 0.053 Uiso 1 calc R .
H8B H 0.8036(10) 0.4191(10) 0.0918(12) 0.053 Uiso 1 calc R .
H8C H 0.6787(10) 0.3848(15) 0.0914(12) 0.053 Uiso 1 calc R .
C9 C 0.8780(3) 0.1468(5) 0.0973(2) 0.0394(9) Uani 1 d . .
H9A H 0.8956(10) 0.0473(15) 0.1234(14) 0.059 Uiso 1 calc R .
H9B H 0.9329(4) 0.2216(16) 0.1177(15) 0.059 Uiso 1 calc R .
H9C H 0.8752(7) 0.1374(31) 0.0362(2) 0.059 Uiso 1 calc R .
H1 H 0.7429(28) -0.0999(40) 0.1240(21) 0.035(9) Uiso 1 d . .
H2 H 0.3164(34) 0.1806(48) 0.2055(26) 0.047(13) Uiso 1 d . .

loop_
_atom_type_symbol
_atom_type_description
_atom_type_scat_dispersion_real
_atom_type_scat_dispersion_imag
_atom_type_scat_source
C C 0.0033 0.0016 'International Tables Vol C Tables 4.2.6.8 and 6.1.1.4'
H H 0.0000 0.0000 'International Tables Vol C Tables 4.2.6.8 and 6.1.1.4'
N N 0.0061 0.0033 'International Tables Vol C Tables 4.2.6.8 and 6.1.1.4'
Al Al 0.0645 0.0514 'International Tables Vol C Tables 4.2.6.8 and 6.1.1.4'
Si Si 0.0817 0.0704 'International Tables Vol C Tables 4.2.6.8 and 6.1.1.4'

loop_
_geom_angle_atom_site_label_1
_geom_angle_atom_site_label_2
_geom_angle_atom_site_label_3
_geom_angle
_geom_angle_site_symmetry_1
_geom_angle_site_symmetry_3
_geom_angle_publ_flag
N3 Si1 N1 106.68(12) . . ?
N3 Si1 C1 112.57(13) . . ?
N1 Si1 C1 108.17(14) . . ?
N3 Si1 C2 117.24(13) . . ?
N1 Si1 C2 106.05(14) . . ?
C1 Si1 C2 105.7(2) . . ?
N1 Si2 N2 106.20(12) . . ?
N1 Si2 C4 109.9(2) . . ?
N2 Si2 C4 115.02(14) . . ?
N1 Si2 C3 106.40(14) . . ?
N2 Si2 C3 113.66(15) . . ?
C4 Si2 C3 105.4(2) . . ?
N2 Si3 N3 109.53(11) . . ?
N2 Si3 C6 112.93(12) . . ?
N3 Si3 C6 110.30(12) . . ?
N2 Si3 C5 110.85(13) . . ?
N3 Si3 C5 112.19(13) . . ?
C6 Si3 C5 100.84(13) . . ?
N3 Al1 N2 116.24(10) . 3_655 ?
N3 Al1 N4 114.30(11) . . ?
N2 Al1 N4 102.09(11) 3_655 . ?
N3 Al1 H1 115.7(13) . . ?
N2 Al1 H1 112.1(12) 3_655 . ?
N4 Al1 H1 93.3(13) . . ?
Si2 N1 Si1 133.5(2) . . ?
Si2 N1 H2 113.9(34) . . ?
Si1 N1 H2 112.6(34) . . ?
Si2 N2 Si3 111.10(13) . . ?
Si2 N2 Al1 122.72(13) . 3_655 ?
Si3 N2 Al1 123.60(13) . 3_655 ?
Si1 N3 Si3 110.76(13) . . ?
Si1 N3 Al1 135.88(14) . . ?
Si3 N3 Al1 113.36(12) . . ?
C8 N4 C7 110.3(3) . . ?
C8 N4 C9 107.6(3) . . ?
C7 N4 C9 107.0(2) . . ?
C8 N4 Al1 114.2(2) . . ?
C7 N4 Al1 111.0(2) . . ?
C9 N4 Al1 106.3(2) . . ?
Si1 C1 H1B 109.47(10) . . ?
Si1 C1 H1C 109.47(11) . . ?
H1B C1 H1C 109.5 . . ?
Si1 C1 H1D 109.47(11) . . ?
H1B C1 H1D 109.5 . . ?
H1C C1 H1D 109.5 . . ?
Si1 C2 H2A 109.47(10) . . ?
Si1 C2 H2B 109.47(10) . . ?
H2A C2 H2B 109.5 . . ?
Si1 C2 H2C 109.47(10) . . ?
H2A C2 H2C 109.5 . . ?
H2B C2 H2C 109.5 . . ?
Si2 C3 H3A 109.47(11) . . ?
Si2 C3 H3B 109.47(11) . . ?
H3A C3 H3B 109.5 . . ?
Si2 C3 H3C 109.47(12) . . ?
H3A C3 H3C 109.5 . . ?
H3B C3 H3C 109.5 . . ?
Si2 C4 H4A 109.47(13) . . ?
Si2 C4 H4B 109.47(13) . . ?
H4A C4 H4B 109.5 . . ?
Si2 C4 H4C 109.47(11) . . ?
H4A C4 H4C 109.5 . . ?
H4B C4 H4C 109.5 . . ?
Si3 C5 H5A 109.47(10) . . ?
Si3 C5 H5B 109.47(10) . . ?
H5A C5 H5B 109.5 . . ?
Si3 C5 H5C 109.47(10) . . ?
H5A C5 H5C 109.5 . . ?
H5B C5 H5C 109.5 . . ?
Si3 C6 H6A 109.47(9) . . ?
Si3 C6 H6B 109.47(9) . . ?
H6A C6 H6B 109.5 . . ?
Si3 C6 H6C 109.47(9) . . ?
H6A C6 H6C 109.5 . . ?
H6B C6 H6C 109.5 . . ?
N4 C7 H7A 109.5(2) . . ?
N4 C7 H7B 109.5(2) . . ?
H7A C7 H7B 109.5 . . ?
N4 C7 H7C 109.5(2) . . ?
H7A C7 H7C 109.5 . . ?
H7B C7 H7C 109.5 . . ?
N4 C8 H8A 109.5(2) . . ?
N4 C8 H8B 109.5(2) . . ?
H8A C8 H8B 109.5 . . ?
N4 C8 H8C 109.5(2) . . ?
H8A C8 H8C 109.5 . . ?
H8B C8 H8C 109.5 . . ?
N4 C9 H9A 109.5(2) . . ?
N4 C9 H9B 109.5(2) . . ?
H9A C9 H9B 109.5 . . ?
N4 C9 H9C 109.5(2) . . ?
H9A C9 H9C 109.5 . . ?
H9B C9 H9C 109.5 . . ?

loop_
_geom_bond_atom_site_label_1
_geom_bond_atom_site_label_2
_geom_bond_distance
_geom_bond_site_symmetry_2
_geom_bond_publ_flag
Si1 N3 1.726(2) . ?
Si1 N1 1.729(3) . ?
Si1 C1 1.870(3) . ?
Si1 C2 1.870(3) . ?
Si2 N1 1.720(3) . ?
Si2 N2 1.730(2) . ?
Si2 C4 1.863(3) . ?
Si2 C3 1.867(3) . ?
Si3 N2 1.738(2) . ?
Si3 N3 1.752(2) . ?
Si3 C6 1.870(3) . ?
Si3 C5 1.884(3) . ?
Al1 N3 1.846(2) . ?
Al1 N2 1.847(2) 3_655 ?
Al1 N4 2.051(3) . ?
Al1 H1 1.55(3) . ?
N1 H2 0.72(4) . ?
N2 Al1 1.847(2) 3_655 ?
N4 C8 1.476(4) . ?
N4 C7 1.477(4) . ?
N4 C9 1.492(4) . ?
C1 H1B 0.98 . ?
C1 H1C 0.98 . ?
C1 H1D 0.98 . ?
C2 H2A 0.98 . ?
C2 H2B 0.98 . ?
C2 H2C 0.98 . ?
C3 H3A 0.98 . ?
C3 H3B 0.98 . ?
C3 H3C 0.98 . ?
C4 H4A 0.98 . ?
C4 H4B 0.98 . ?
C4 H4C 0.98 . ?
C5 H5A 0.98 . ?
C5 H5B 0.98 . ?
C5 H5C 0.98 . ?
C6 H6A 0.98 . ?
C6 H6B 0.98 . ?
C6 H6C 0.98 . ?
C7 H7A 0.98 . ?
C7 H7B 0.98 . ?
C7 H7C 0.98 . ?
C8 H8A 0.98 . ?
C8 H8B 0.98 . ?
C8 H8C 0.98 . ?
C9 H9A 0.98 . ?
C9 H9B 0.98 . ?
C9 H9C 0.98 . ?

loop_
_geom_torsion_atom_site_label_1
_geom_torsion_atom_site_label_2
_geom_torsion_atom_site_label_3
_geom_torsion_atom_site_label_4
_geom_torsion
_geom_torsion_site_symmetry_1
_geom_torsion_site_symmetry_2
_geom_torsion_site_symmetry_3
_geom_torsion_site_symmetry_4
_geom_torsion_publ_flag
N2 Si2 N1 Si1 21.4(3) . . . . ?
C4 Si2 N1 Si1 -103.6(2) . . . . ?
C3 Si2 N1 Si1 142.8(2) . . . . ?
N3 Si1 N1 Si2 -21.9(3) . . . . ?
C1 Si1 N1 Si2 -143.2(2) . . . . ?
C2 Si1 N1 Si2 103.8(2) . . . . ?
N1 Si2 N2 Si3 24.7(2) . . . . ?
C4 Si2 N2 Si3 146.5(2) . . . . ?
C3 Si2 N2 Si3 -91.9(2) . . . . ?
N1 Si2 N2 Al1 -137.6(2) . . . 3_655 ?
C4 Si2 N2 Al1 -15.9(2) . . . 3_655 ?
C3 Si2 N2 Al1 105.7(2) . . . 3_655 ?
N3 Si3 N2 Si2 -68.65(15) . . . . ?
C6 Si3 N2 Si2 168.00(13) . . . . ?
C5 Si3 N2 Si2 55.7(2) . . . . ?
N3 Si3 N2 Al1 93.5(2) . . . 3_655 ?
C6 Si3 N2 Al1 -29.8(2) . . . 3_655 ?
C5 Si3 N2 Al1 -142.1(2) . . . 3_655 ?
N1 Si1 N3 Si3 -23.6(2) . . . . ?
C1 Si1 N3 Si3 94.9(2) . . . . ?
C2 Si1 N3 Si3 -142.18(15) . . . . ?
N1 Si1 N3 Al1 156.1(2) . . . . ?
C1 Si1 N3 Al1 -85.4(2) . . . . ?
C2 Si1 N3 Al1 37.5(2) . . . . ?
N2 Si3 N3 Si1 67.81(15) . . . . ?
C6 Si3 N3 Si1 -167.29(13) . . . . ?
C5 Si3 N3 Si1 -55.7(2) . . . . ?
N2 Si3 N3 Al1 -111.95(13) . . . . ?
C6 Si3 N3 Al1 12.9(2) . . . . ?
C5 Si3 N3 Al1 124.51(14) . . . . ?
N2 Al1 N3 Si1 -119.5(2) 3_655 . . . ?
N4 Al1 N3 Si1 -0.8(2) . . . . ?
N2 Al1 N3 Si3 60.2(2) 3_655 . . . ?
N4 Al1 N3 Si3 178.83(11) . . . . ?
N3 Al1 N4 C8 -75.6(2) . . . . ?
N2 Al1 N4 C8 50.7(2) 3_655 . . . ?
N3 Al1 N4 C7 49.8(2) . . . . ?
N2 Al1 N4 C7 176.2(2) 3_655 . . . ?
N3 Al1 N4 C9 165.9(2) . . . . ?
N2 Al1 N4 C9 -67.8(2) 3_655 . . . ?
